data_7247961
loop_
_publ_author_name
'Nechipadappu, Sunil Kumar'
'Swain, Debasish'

_publ_section_title
;
 New drug--drug and drug--nutraceutical salts of anti-emetic drug
 domperidone: structural and physicochemical aspects of new salts
;
_journal_issue 7
_journal_name_full CrystEngComm
_journal_page_first 926
_journal_page_last 942
_journal_paper_doi 10.1039/D3CE01000G
_journal_volume 26
_journal_year 2024
_chemical_formula_moiety 'C22 H25 Cl N5 O2 1+, C5 H3 N2 O4 1-'
_chemical_formula_sum 'C27 H28 Cl N7 O6'
_chemical_formula_weight 582.01
_chemical_name_common 'Domperidone orotate'
_chemical_name_systematic 'Domperidone orotate'
_space_group_crystal_system triclinic
_space_group_IT_number 2
_space_group_name_Hall '-P 1'
_space_group_name_H-M_alt 'P -1'
_atom_sites_solution_hydrogens mixed
_atom_sites_solution_primary difmap
_atom_sites_solution_secondary difmap
_audit_creation_method SHELXL-2019/3
_audit_update_record
;
2023-09-26 deposited with the CCDC.	2024-01-03 downloaded from the CCDC.
;
_cell_angle_alpha 99.679(2)
_cell_angle_beta 102.801(2)
_cell_angle_gamma 91.935(2)
_cell_formula_units_Z 2
_cell_length_a 7.5379(4)
_cell_length_b 11.3926(6)
_cell_length_c 15.8690(8)
_cell_measurement_reflns_used 3380
_cell_measurement_temperature 294(2)
_cell_measurement_theta_max 21.02
_cell_measurement_theta_min 2.44
_cell_volume 1306.40(12)
_computing_cell_refinement '<i>SAINT</i> (Bruker, 2016)'
_computing_data_collection '<i>APEX3</i> (Bruker, 2016)'
_computing_data_reduction 'Bruker SAINT'
_computing_molecular_graphics 'Bruker SHELXTL'
_computing_publication_material 'Bruker SHELXTL'
_computing_structure_refinement '<i>SHELXL2014</i> (Sheldrick, 2015)'
_computing_structure_solution '<i>SHELXT</i> (Sheldrick, 2015)'
_diffrn_ambient_temperature 294(2)
_diffrn_measured_fraction_theta_full 0.999
_diffrn_measured_fraction_theta_max 0.995
_diffrn_measurement_device_type 'Bruker D8 QUEST PHOTON-III'
_diffrn_measurement_method '\w and \f'
_diffrn_radiation_type MoK\a
_diffrn_radiation_wavelength 0.71073
_diffrn_reflns_av_R_equivalents 0.0942
_diffrn_reflns_av_unetI/netI 0.1273
_diffrn_reflns_Laue_measured_fraction_full 0.999
_diffrn_reflns_Laue_measured_fraction_max 0.995
_diffrn_reflns_limit_h_max 9
_diffrn_reflns_limit_h_min -10
_diffrn_reflns_limit_k_max 15
_diffrn_reflns_limit_k_min -15
_diffrn_reflns_limit_l_max 21
_diffrn_reflns_limit_l_min -21
_diffrn_reflns_number 25326
_diffrn_reflns_point_group_measured_fraction_full 0.999
_diffrn_reflns_point_group_measured_fraction_max 0.995
_diffrn_reflns_theta_full 25.242
_diffrn_reflns_theta_max 28.352
_diffrn_reflns_theta_min 2.676
_exptl_absorpt_coefficient_mu 0.205
_exptl_absorpt_correction_T_max 0.7457
_exptl_absorpt_correction_T_min 0.4624
_exptl_absorpt_correction_type multi-scan
_exptl_absorpt_process_details
;
 SADABS 2016/2: Krause, L., Herbst-Irmer, R., Sheldrick G.M. & Stalke D.,
 J. Appl. Cryst. 48 (2015) 3-10
;
_exptl_crystal_density_diffrn 1.480
_exptl_crystal_description block
_exptl_crystal_F_000 608
_exptl_crystal_recrystallization_method 'Re-crystallisation from solvent'
_exptl_crystal_size_max 0.090
_exptl_crystal_size_mid 0.070
_exptl_crystal_size_min 0.060
_refine_diff_density_max 0.438
_refine_diff_density_min -0.276
_refine_diff_density_rms 0.055
_refine_ls_extinction_method none
_refine_ls_goodness_of_fit_ref 0.927
_refine_ls_hydrogen_treatment mixed
_refine_ls_matrix_type full
_refine_ls_number_parameters 390
_refine_ls_number_reflns 6485
_refine_ls_number_restraints 0
_refine_ls_restrained_S_all 0.927
_refine_ls_R_factor_all 0.1688
_refine_ls_R_factor_gt 0.0545
_refine_ls_shift/su_max 0.000
_refine_ls_shift/su_mean 0.000
_refine_ls_structure_factor_coef Fsqd
_refine_ls_weighting_details 'w=1/[\s^2^(Fo^2^)+(0.0642P)^2^] where P=(Fo^2^+2Fc^2^)/3'
_refine_ls_weighting_scheme calc
_refine_ls_wR_factor_gt 0.1162
_refine_ls_wR_factor_ref 0.1545
_reflns_Friedel_coverage 0.000
_reflns_number_gt 2721
_reflns_number_total 6485
_reflns_threshold_expression 'I > 2\s(I)'
_cod_data_source_file d3ce01000g2.cif
_cod_data_source_block KB546_0m
_cod_depositor_comments 'Adding full bibliography for 7247958--7247965.cif.'
_cod_database_code 7247961
_shelx_shelxl_version_number 2019/3
_shelx_space_group_comment
;
The symmetry employed for this shelxl refinement is uniquely defined
by the following loop, which should always be used as a source of
symmetry information in preference to the above space-group names.
They are only intended as comments.
;
_shelx_estimated_absorpt_t_min 0.982
_shelx_estimated_absorpt_t_max 0.988

loop_
_space_group_symop_operation_xyz
'x, y, z'
'-x, -y, -z'

loop_
_atom_site_label
_atom_site_type_symbol
_atom_site_fract_x
_atom_site_fract_y
_atom_site_fract_z
_atom_site_U_iso_or_equiv
_atom_site_adp_type
_atom_site_occupancy
_atom_site_site_symmetry_order
_atom_site_calc_flag
_atom_site_refinement_flags_posn
_atom_site_refinement_flags_adp
_atom_site_refinement_flags_occupancy
_atom_site_disorder_assembly
_atom_site_disorder_group
C1 C -0.1504(4) 0.4655(3) 0.06593(19) 0.0424(7) Uani 1 1 d . . . . .
C2 C -0.1939(4) 0.3719(3) -0.00559(17) 0.0412(7) Uani 1 1 d . . . . .
H2 H -0.298657 0.369125 -0.049962 0.049 Uiso 1 1 calc R U . . .
C3 C -0.0736(4) 0.2836(2) -0.00720(17) 0.0374(7) Uani 1 1 d . . . . .
C4 C 0.0826(4) 0.2853(2) 0.06015(17) 0.0360(7) Uani 1 1 d . . . . .
C5 C 0.1258(4) 0.3799(2) 0.12981(17) 0.0419(7) Uani 1 1 d . . . . .
H5A H 0.230878 0.383168 0.174102 0.050 Uiso 1 1 calc R U . . .
C6 C 0.0065(4) 0.4699(2) 0.13117(17) 0.0419(7) Uani 1 1 d . . . . .
H6A H 0.032799 0.534834 0.177194 0.050 Uiso 1 1 calc R U . . .
C7 C 0.0763(4) 0.1206(3) -0.04352(19) 0.0447(8) Uani 1 1 d . . . . .
C8 C 0.3423(4) 0.1477(2) 0.08574(17) 0.0406(7) Uani 1 1 d . . . . .
H8 H 0.365872 0.070808 0.053455 0.049 Uiso 1 1 calc R U . . .
C9 C 0.3297(4) 0.1285(3) 0.17729(17) 0.0442(7) Uani 1 1 d . . . . .
H9A H 0.285788 0.199082 0.207224 0.053 Uiso 1 1 calc R U . . .
H9B H 0.241812 0.061862 0.171628 0.053 Uiso 1 1 calc R U . . .
C10 C 0.5112(4) 0.1038(2) 0.23234(18) 0.0448(8) Uani 1 1 d . . . . .
H10A H 0.498321 0.097755 0.290958 0.054 Uiso 1 1 calc R U . . .
H10B H 0.549304 0.028424 0.206339 0.054 Uiso 1 1 calc R U . . .
C11 C 0.6766(4) 0.2095(2) 0.14744(16) 0.0403(7) Uani 1 1 d . . . . .
H11A H 0.716075 0.134533 0.121478 0.048 Uiso 1 1 calc R U . . .
H11B H 0.770406 0.271941 0.151489 0.048 Uiso 1 1 calc R U . . .
C12 C 0.5008(4) 0.2361(3) 0.08954(16) 0.0414(7) Uani 1 1 d . . . . .
H12A H 0.517942 0.234468 0.030568 0.050 Uiso 1 1 calc R U . . .
H12B H 0.470799 0.315865 0.111436 0.050 Uiso 1 1 calc R U . . .
C13 C 0.8293(4) 0.1887(2) 0.29922(18) 0.0425(7) Uani 1 1 d . . . . .
H13A H 0.901844 0.136181 0.268284 0.051 Uiso 1 1 calc R U . . .
H13B H 0.805338 0.152596 0.347119 0.051 Uiso 1 1 calc R U . . .
C14 C 0.9359(4) 0.3088(2) 0.33623(17) 0.0426(7) Uani 1 1 d . . . . .
H14A H 0.935610 0.352382 0.288685 0.051 Uiso 1 1 calc R U . . .
H14B H 0.875306 0.354730 0.377309 0.051 Uiso 1 1 calc R U . . .
C15 C 1.1320(4) 0.2974(2) 0.38271(17) 0.0415(7) Uani 1 1 d . . . . .
H15A H 1.199770 0.267867 0.339210 0.050 Uiso 1 1 calc R U . . .
H15B H 1.186829 0.375950 0.412503 0.050 Uiso 1 1 calc R U . . .
C16 C 1.2070(4) 0.1052(2) 0.43270(19) 0.0389(7) Uani 1 1 d . . . . .
C17 C 1.1626(4) 0.1470(2) 0.57070(17) 0.0381(7) Uani 1 1 d . . . . .
C18 C 1.1498(4) 0.1461(3) 0.65553(19) 0.0500(8) Uani 1 1 d . . . . .
H18 H 1.178268 0.080352 0.682231 0.060 Uiso 1 1 calc R U . . .
C19 C 1.0925(4) 0.2477(3) 0.6992(2) 0.0561(9) Uani 1 1 d . . . . .
H19 H 1.080874 0.249739 0.756555 0.067 Uiso 1 1 calc R U . . .
C20 C 1.0519(4) 0.3461(3) 0.6607(2) 0.0536(9) Uani 1 1 d . . . . .
H20 H 1.016486 0.413564 0.692797 0.064 Uiso 1 1 calc R U . . .
C21 C 1.0631(4) 0.3460(3) 0.57498(19) 0.0481(8) Uani 1 1 d . . . . .
H21 H 1.033365 0.411526 0.548172 0.058 Uiso 1 1 calc R U . . .
C22 C 1.1199(4) 0.2452(2) 0.53091(16) 0.0344(7) Uani 1 1 d . . . . .
Cl1 Cl -0.29487(12) 0.58001(7) 0.07345(5) 0.0615(3) Uani 1 1 d . . . . .
N1 N -0.0742(4) 0.1818(2) -0.06868(18) 0.0472(7) Uani 1 1 d . . . . .
H1N H -0.150(4) 0.167(3) -0.1154(19) 0.052(10) Uiso 1 1 d . . . . .
N2 N 0.1714(3) 0.18327(19) 0.03716(14) 0.0399(6) Uani 1 1 d . . . . .
N3 N 0.6525(3) 0.2018(2) 0.23774(13) 0.0337(6) Uani 1 1 d . . . . .
H3N H 0.601(4) 0.273(3) 0.2563(17) 0.055(9) Uiso 1 1 d . . . . .
N4 N 1.1481(3) 0.21817(18) 0.44630(13) 0.0372(6) Uani 1 1 d . . . . .
N5 N 1.2155(3) 0.0614(2) 0.50881(15) 0.0433(7) Uani 1 1 d . . . . .
H5N H 1.255(6) -0.012(4) 0.510(2) 0.116(15) Uiso 1 1 d . . . . .
O1 O 0.1195(3) 0.02919(19) -0.08400(13) 0.0653(7) Uani 1 1 d . . . . .
O2 O 1.2417(3) 0.05405(16) 0.36390(12) 0.0499(6) Uani 1 1 d . . . . .
C23 C 0.5304(4) 0.4750(2) 0.3552(2) 0.0383(7) Uani 1 1 d . . . . .
C24 C 0.4640(4) 0.5993(2) 0.35197(17) 0.0332(7) Uani 1 1 d . . . . .
C25 C 0.4409(4) 0.6474(2) 0.27930(17) 0.0362(7) Uani 1 1 d . . . . .
H25 H 0.460494 0.603013 0.227798 0.043 Uiso 1 1 calc R U . . .
C26 C 0.3862(4) 0.7668(2) 0.28027(18) 0.0377(7) Uani 1 1 d . . . . .
C27 C 0.3781(4) 0.7753(2) 0.43522(18) 0.0373(7) Uani 1 1 d . . . . .
O3 O 0.5164(3) 0.40946(17) 0.28169(13) 0.0603(6) Uani 1 1 d . . . . .
O4 O 0.5951(3) 0.45059(17) 0.42789(13) 0.0582(6) Uani 1 1 d . . . . .
O5 O 0.3613(3) 0.81876(17) 0.21700(12) 0.0514(6) Uani 1 1 d . . . . .
O6 O 0.3485(3) 0.83138(16) 0.50323(12) 0.0485(6) Uani 1 1 d . . . . .
N6 N 0.4333(3) 0.66168(19) 0.42817(15) 0.0357(6) Uani 1 1 d . . . . .
H6N H 0.445(4) 0.630(3) 0.4769(19) 0.058(10) Uiso 1 1 d . . . . .
N7 N 0.3609(3) 0.8224(2) 0.36002(15) 0.0380(6) Uani 1 1 d . . . . .
H7N H 0.325(4) 0.885(2) 0.3612(15) 0.027(8) Uiso 1 1 d . . . . .

loop_
_atom_site_aniso_label
_atom_site_aniso_U_11
_atom_site_aniso_U_22
_atom_site_aniso_U_33
_atom_site_aniso_U_23
_atom_site_aniso_U_13
_atom_site_aniso_U_12
C1 0.042(2) 0.0434(18) 0.0473(18) 0.0160(15) 0.0158(16) 0.0123(15)
C2 0.0304(18) 0.0530(19) 0.0406(17) 0.0159(15) 0.0028(13) 0.0058(15)
C3 0.0349(19) 0.0421(18) 0.0346(16) 0.0088(14) 0.0055(14) 0.0019(15)
C4 0.0329(18) 0.0398(17) 0.0350(16) 0.0067(14) 0.0067(14) 0.0058(14)
C5 0.0384(19) 0.0472(18) 0.0366(16) 0.0055(14) 0.0025(13) 0.0066(15)
C6 0.043(2) 0.0427(18) 0.0378(16) 0.0010(13) 0.0094(15) 0.0062(15)
C7 0.043(2) 0.0441(19) 0.0432(18) 0.0057(16) 0.0029(15) 0.0028(16)
C8 0.039(2) 0.0378(17) 0.0414(17) 0.0047(13) 0.0029(14) 0.0109(15)
C9 0.037(2) 0.0456(18) 0.0496(18) 0.0150(14) 0.0039(15) -0.0011(15)
C10 0.044(2) 0.0384(17) 0.0506(18) 0.0158(14) 0.0030(15) -0.0001(15)
C11 0.0364(19) 0.0480(18) 0.0381(16) 0.0087(14) 0.0105(14) 0.0072(14)
C12 0.0372(19) 0.0532(19) 0.0346(16) 0.0110(14) 0.0077(14) 0.0049(15)
C13 0.042(2) 0.0338(17) 0.0490(17) 0.0117(14) 0.0012(15) 0.0063(14)
C14 0.050(2) 0.0319(16) 0.0414(16) 0.0056(13) 0.0009(14) 0.0059(14)
C15 0.041(2) 0.0352(16) 0.0469(17) 0.0076(14) 0.0063(14) 0.0037(14)
C16 0.0354(19) 0.0359(17) 0.0437(18) 0.0044(15) 0.0066(14) 0.0078(14)
C17 0.0370(19) 0.0359(17) 0.0373(17) -0.0001(14) 0.0048(13) 0.0037(14)
C18 0.052(2) 0.0472(19) 0.0503(19) 0.0104(16) 0.0108(16) 0.0006(16)
C19 0.063(2) 0.060(2) 0.0469(19) 0.0033(17) 0.0224(17) -0.0051(19)
C20 0.066(2) 0.0433(19) 0.053(2) -0.0039(16) 0.0248(17) 0.0058(17)
C21 0.052(2) 0.0384(17) 0.0536(19) 0.0031(15) 0.0140(16) 0.0098(15)
C22 0.0294(17) 0.0344(16) 0.0369(16) 0.0044(13) 0.0041(13) 0.0047(13)
Cl1 0.0555(6) 0.0630(6) 0.0684(6) 0.0128(4) 0.0156(4) 0.0243(4)
N1 0.0454(19) 0.0484(17) 0.0373(16) 0.0014(13) -0.0076(14) 0.0034(14)
N2 0.0370(15) 0.0389(14) 0.0386(14) 0.0025(11) -0.0001(11) 0.0089(12)
N3 0.0341(15) 0.0299(13) 0.0356(13) 0.0073(10) 0.0031(11) 0.0069(12)
N4 0.0399(15) 0.0334(13) 0.0372(13) 0.0056(11) 0.0059(11) 0.0124(11)
N5 0.0527(18) 0.0350(15) 0.0426(15) 0.0089(12) 0.0094(12) 0.0096(13)
O1 0.0684(17) 0.0539(14) 0.0583(14) -0.0136(11) -0.0017(12) 0.0167(13)
O2 0.0633(16) 0.0414(12) 0.0456(12) 0.0033(10) 0.0156(11) 0.0171(11)
C23 0.0348(19) 0.0324(16) 0.0494(19) 0.0063(15) 0.0133(15) 0.0085(14)
C24 0.0275(17) 0.0293(15) 0.0393(16) 0.0018(13) 0.0033(13) 0.0061(12)
C25 0.0398(18) 0.0338(16) 0.0320(15) 0.0003(13) 0.0054(13) 0.0076(13)
C26 0.0357(18) 0.0352(16) 0.0372(17) 0.0044(14) -0.0005(13) 0.0038(14)
C27 0.0355(18) 0.0323(16) 0.0435(18) 0.0086(15) 0.0061(14) 0.0082(14)
O3 0.0729(17) 0.0413(12) 0.0541(13) -0.0068(11) -0.0033(11) 0.0255(11)
O4 0.0834(18) 0.0515(13) 0.0531(13) 0.0255(11) 0.0277(12) 0.0306(12)
O5 0.0620(16) 0.0492(13) 0.0397(12) 0.0159(10) -0.0015(10) 0.0076(11)
O6 0.0649(16) 0.0373(11) 0.0459(12) 0.0022(9) 0.0202(11) 0.0169(10)
N6 0.0441(16) 0.0299(13) 0.0350(14) 0.0089(11) 0.0096(11) 0.0107(11)
N7 0.0452(17) 0.0272(14) 0.0414(16) 0.0081(12) 0.0064(11) 0.0145(12)

loop_
_atom_type_symbol
_atom_type_description
_atom_type_scat_dispersion_real
_atom_type_scat_dispersion_imag
_atom_type_scat_source
C C 0.0033 0.0016 'International Tables Vol C Tables 4.2.6.8 and 6.1.1.4'
H H 0.0000 0.0000 'International Tables Vol C Tables 4.2.6.8 and 6.1.1.4'
N N 0.0061 0.0033 'International Tables Vol C Tables 4.2.6.8 and 6.1.1.4'
O O 0.0106 0.0060 'International Tables Vol C Tables 4.2.6.8 and 6.1.1.4'
Cl Cl 0.1484 0.1585 'International Tables Vol C Tables 4.2.6.8 and 6.1.1.4'

loop_
_geom_angle_atom_site_label_1
_geom_angle_atom_site_label_2
_geom_angle_atom_site_label_3
_geom_angle
_geom_angle_site_symmetry_1
_geom_angle_site_symmetry_3
_geom_angle_publ_flag
C6 C1 C2 121.5(2) . . ?
C6 C1 Cl1 119.0(2) . . ?
C2 C1 Cl1 119.5(2) . . ?
C3 C2 C1 116.5(3) . . ?
C3 C2 H2 121.8 . . ?
C1 C2 H2 121.8 . . ?
C2 C3 N1 130.9(3) . . ?
C2 C3 C4 122.4(3) . . ?
N1 C3 C4 106.7(3) . . ?
C5 C4 N2 132.6(3) . . ?
C5 C4 C3 120.4(2) . . ?
N2 C4 C3 106.9(2) . . ?
C4 C5 C6 117.4(3) . . ?
C4 C5 H5A 121.3 . . ?
C6 C5 H5A 121.3 . . ?
C1 C6 C5 121.7(3) . . ?
C1 C6 H6A 119.1 . . ?
C5 C6 H6A 119.1 . . ?
O1 C7 N1 127.2(3) . . ?
O1 C7 N2 126.4(3) . . ?
N1 C7 N2 106.3(3) . . ?
N2 C8 C12 111.2(2) . . ?
N2 C8 C9 111.7(2) . . ?
C12 C8 C9 111.7(2) . . ?
N2 C8 H8 107.3 . . ?
C12 C8 H8 107.3 . . ?
C9 C8 H8 107.3 . . ?
C10 C9 C8 112.6(2) . . ?
C10 C9 H9A 109.1 . . ?
C8 C9 H9A 109.1 . . ?
C10 C9 H9B 109.1 . . ?
C8 C9 H9B 109.1 . . ?
H9A C9 H9B 107.8 . . ?
N3 C10 C9 110.3(2) . . ?
N3 C10 H10A 109.6 . . ?
C9 C10 H10A 109.6 . . ?
N3 C10 H10B 109.6 . . ?
C9 C10 H10B 109.6 . . ?
H10A C10 H10B 108.1 . . ?
N3 C11 C12 110.9(2) . . ?
N3 C11 H11A 109.5 . . ?
C12 C11 H11A 109.5 . . ?
N3 C11 H11B 109.5 . . ?
C12 C11 H11B 109.5 . . ?
H11A C11 H11B 108.0 . . ?
C11 C12 C8 112.8(2) . . ?
C11 C12 H12A 109.0 . . ?
C8 C12 H12A 109.0 . . ?
C11 C12 H12B 109.0 . . ?
C8 C12 H12B 109.0 . . ?
H12A C12 H12B 107.8 . . ?
N3 C13 C14 111.3(2) . . ?
N3 C13 H13A 109.4 . . ?
C14 C13 H13A 109.4 . . ?
N3 C13 H13B 109.4 . . ?
C14 C13 H13B 109.4 . . ?
H13A C13 H13B 108.0 . . ?
C15 C14 C13 112.9(2) . . ?
C15 C14 H14A 109.0 . . ?
C13 C14 H14A 109.0 . . ?
C15 C14 H14B 109.0 . . ?
C13 C14 H14B 109.0 . . ?
H14A C14 H14B 107.8 . . ?
N4 C15 C14 113.3(2) . . ?
N4 C15 H15A 108.9 . . ?
C14 C15 H15A 108.9 . . ?
N4 C15 H15B 108.9 . . ?
C14 C15 H15B 108.9 . . ?
H15A C15 H15B 107.7 . . ?
O2 C16 N5 127.6(2) . . ?
O2 C16 N4 125.5(3) . . ?
N5 C16 N4 106.9(2) . . ?
C18 C17 C22 121.6(2) . . ?
C18 C17 N5 131.7(3) . . ?
C22 C17 N5 106.7(2) . . ?
C17 C18 C19 116.7(3) . . ?
C17 C18 H18 121.7 . . ?
C19 C18 H18 121.7 . . ?
C20 C19 C18 122.1(3) . . ?
C20 C19 H19 118.9 . . ?
C18 C19 H19 118.9 . . ?
C19 C20 C21 120.9(3) . . ?
C19 C20 H20 119.5 . . ?
C21 C20 H20 119.5 . . ?
C22 C21 C20 117.4(3) . . ?
C22 C21 H21 121.3 . . ?
C20 C21 H21 121.3 . . ?
C21 C22 C17 121.3(2) . . ?
C21 C22 N4 131.3(2) . . ?
C17 C22 N4 107.4(2) . . ?
C7 N1 C3 110.6(3) . . ?
C7 N1 H1N 127(2) . . ?
C3 N1 H1N 122(2) . . ?
C7 N2 C4 109.4(2) . . ?
C7 N2 C8 123.3(2) . . ?
C4 N2 C8 127.2(2) . . ?
C10 N3 C13 112.5(2) . . ?
C10 N3 C11 109.8(2) . . ?
C13 N3 C11 112.0(2) . . ?
C10 N3 H3N 105.2(17) . . ?
C13 N3 H3N 111.7(17) . . ?
C11 N3 H3N 105.2(16) . . ?
C16 N4 C22 109.4(2) . . ?
C16 N4 C15 123.8(2) . . ?
C22 N4 C15 126.7(2) . . ?
C16 N5 C17 109.6(2) . . ?
C16 N5 H5N 117(2) . . ?
C17 N5 H5N 134(2) . . ?
O4 C23 O3 127.2(2) . . ?
O4 C23 C24 117.6(2) . . ?
O3 C23 C24 115.1(3) . . ?
C25 C24 N6 121.0(2) . . ?
C25 C24 C23 122.3(2) . . ?
N6 C24 C23 116.7(2) . . ?
C24 C25 C26 120.5(2) . . ?
C24 C25 H25 119.8 . . ?
C26 C25 H25 119.8 . . ?
O5 C26 N7 120.6(2) . . ?
O5 C26 C25 125.3(2) . . ?
N7 C26 C25 114.1(3) . . ?
O6 C27 N6 123.1(2) . . ?
O6 C27 N7 122.5(2) . . ?
N6 C27 N7 114.3(2) . . ?
C24 N6 C27 122.8(2) . . ?
C24 N6 H6N 122.1(18) . . ?
C27 N6 H6N 115.0(18) . . ?
C27 N7 C26 127.3(3) . . ?
C27 N7 H7N 116.6(18) . . ?
C26 N7 H7N 115.9(18) . . ?

loop_
_geom_bond_atom_site_label_1
_geom_bond_atom_site_label_2
_geom_bond_distance
_geom_bond_site_symmetry_2
_geom_bond_publ_flag
C1 C6 1.382(4) . ?
C1 C2 1.392(4) . ?
C1 Cl1 1.733(3) . ?
C2 C3 1.378(4) . ?
C2 H2 0.9300 . ?
C3 N1 1.384(3) . ?
C3 C4 1.401(4) . ?
C4 C5 1.381(3) . ?
C4 N2 1.396(3) . ?
C5 C6 1.387(4) . ?
C5 H5A 0.9300 . ?
C6 H6A 0.9300 . ?
C7 O1 1.222(3) . ?
C7 N1 1.371(4) . ?
C7 N2 1.383(3) . ?
C8 N2 1.456(3) . ?
C8 C12 1.520(4) . ?
C8 C9 1.527(4) . ?
C8 H8 0.9800 . ?
C9 C10 1.514(4) . ?
C9 H9A 0.9700 . ?
C9 H9B 0.9700 . ?
C10 N3 1.495(3) . ?
C10 H10A 0.9700 . ?
C10 H10B 0.9700 . ?
C11 N3 1.500(3) . ?
C11 C12 1.508(4) . ?
C11 H11A 0.9700 . ?
C11 H11B 0.9700 . ?
C12 H12A 0.9700 . ?
C12 H12B 0.9700 . ?
C13 N3 1.495(3) . ?
C13 C14 1.519(4) . ?
C13 H13A 0.9700 . ?
C13 H13B 0.9700 . ?
C14 C15 1.519(4) . ?
C14 H14A 0.9700 . ?
C14 H14B 0.9700 . ?
C15 N4 1.452(3) . ?
C15 H15A 0.9700 . ?
C15 H15B 0.9700 . ?
C16 O2 1.234(3) . ?
C16 N5 1.372(3) . ?
C16 N4 1.373(3) . ?
C17 C18 1.372(4) . ?
C17 C22 1.388(4) . ?
C17 N5 1.397(3) . ?
C18 C19 1.379(4) . ?
C18 H18 0.9300 . ?
C19 C20 1.377(4) . ?
C19 H19 0.9300 . ?
C20 C21 1.381(4) . ?
C20 H20 0.9300 . ?
C21 C22 1.373(4) . ?
C21 H21 0.9300 . ?
C22 N4 1.391(3) . ?
N1 H1N 0.82(3) . ?
N3 H3N 0.94(3) . ?
N5 H5N 0.90(4) . ?
C23 O4 1.231(3) . ?
C23 O3 1.255(3) . ?
C23 C24 1.522(4) . ?
C24 C25 1.338(3) . ?
C24 N6 1.366(3) . ?
C25 C26 1.434(4) . ?
C25 H25 0.9300 . ?
C26 O5 1.231(3) . ?
C26 N7 1.373(3) . ?
C27 O6 1.228(3) . ?
C27 N6 1.367(3) . ?
C27 N7 1.371(3) . ?
N6 H6N 0.90(3) . ?
N7 H7N 0.77(2) . ?

loop_
_geom_hbond_atom_site_label_D
_geom_hbond_atom_site_label_H
_geom_hbond_atom_site_label_A
_geom_hbond_distance_DH
_geom_hbond_distance_HA
_geom_hbond_distance_DA
_geom_hbond_angle_DHA
_geom_hbond_site_symmetry_A
_geom_hbond_publ_flag
N1 H1N O5 0.82(3) 2.03(3) 2.821(4) 162(3) 2_565 yes
N5 H5N O6 0.90(4) 1.94(4) 2.832(3) 175(4) 1_645 yes
N6 H6N O4 0.90(3) 1.97(3) 2.843(3) 166(3) 2_666 yes
N7 H7N O2 0.77(2) 2.05(3) 2.811(3) 177(3) 1_465 yes
N3 H3N O3 0.94(3) 1.72(3) 2.658(3) 174(2) . yes

loop_
_geom_torsion_atom_site_label_1
_geom_torsion_atom_site_label_2
_geom_torsion_atom_site_label_3
_geom_torsion_atom_site_label_4
_geom_torsion
_geom_torsion_site_symmetry_1
_geom_torsion_site_symmetry_2
_geom_torsion_site_symmetry_3
_geom_torsion_site_symmetry_4
_geom_torsion_publ_flag
C6 C1 C2 C3 0.7(4) . . . . ?
Cl1 C1 C2 C3 -179.7(2) . . . . ?
C1 C2 C3 N1 -178.3(3) . . . . ?
C1 C2 C3 C4 1.5(4) . . . . ?
C2 C3 C4 C5 -2.8(4) . . . . ?
N1 C3 C4 C5 177.0(2) . . . . ?
C2 C3 C4 N2 179.9(2) . . . . ?
N1 C3 C4 N2 -0.3(3) . . . . ?
N2 C4 C5 C6 178.3(3) . . . . ?
C3 C4 C5 C6 1.8(4) . . . . ?
C2 C1 C6 C5 -1.7(4) . . . . ?
Cl1 C1 C6 C5 178.7(2) . . . . ?
C4 C5 C6 C1 0.4(4) . . . . ?
N2 C8 C9 C10 -174.1(2) . . . . ?
C12 C8 C9 C10 -48.8(3) . . . . ?
C8 C9 C10 N3 55.4(3) . . . . ?
N3 C11 C12 C8 -54.4(3) . . . . ?
N2 C8 C12 C11 173.8(2) . . . . ?
C9 C8 C12 C11 48.2(3) . . . . ?
N3 C13 C14 C15 -167.5(2) . . . . ?
C13 C14 C15 N4 -49.9(3) . . . . ?
C22 C17 C18 C19 0.0(4) . . . . ?
N5 C17 C18 C19 179.8(3) . . . . ?
C17 C18 C19 C20 -0.8(5) . . . . ?
C18 C19 C20 C21 1.5(5) . . . . ?
C19 C20 C21 C22 -1.4(5) . . . . ?
C20 C21 C22 C17 0.6(4) . . . . ?
C20 C21 C22 N4 -178.7(3) . . . . ?
C18 C17 C22 C21 0.1(4) . . . . ?
N5 C17 C22 C21 -179.8(3) . . . . ?
C18 C17 C22 N4 179.6(3) . . . . ?
N5 C17 C22 N4 -0.3(3) . . . . ?
O1 C7 N1 C3 -177.8(3) . . . . ?
N2 C7 N1 C3 1.9(3) . . . . ?
C2 C3 N1 C7 178.8(3) . . . . ?
C4 C3 N1 C7 -1.0(3) . . . . ?
O1 C7 N2 C4 177.7(3) . . . . ?
N1 C7 N2 C4 -2.1(3) . . . . ?
O1 C7 N2 C8 0.6(5) . . . . ?
N1 C7 N2 C8 -179.2(2) . . . . ?
C5 C4 N2 C7 -175.3(3) . . . . ?
C3 C4 N2 C7 1.5(3) . . . . ?
C5 C4 N2 C8 1.6(5) . . . . ?
C3 C4 N2 C8 178.4(2) . . . . ?
C12 C8 N2 C7 111.8(3) . . . . ?
C9 C8 N2 C7 -122.6(3) . . . . ?
C12 C8 N2 C4 -64.8(3) . . . . ?
C9 C8 N2 C4 60.9(3) . . . . ?
C9 C10 N3 C13 173.8(2) . . . . ?
C9 C10 N3 C11 -60.7(3) . . . . ?
C14 C13 N3 C10 -153.8(2) . . . . ?
C14 C13 N3 C11 81.9(3) . . . . ?
C12 C11 N3 C10 60.4(3) . . . . ?
C12 C11 N3 C13 -173.8(2) . . . . ?
O2 C16 N4 C22 178.9(3) . . . . ?
N5 C16 N4 C22 0.1(3) . . . . ?
O2 C16 N4 C15 -5.0(4) . . . . ?
N5 C16 N4 C15 176.1(2) . . . . ?
C21 C22 N4 C16 179.5(3) . . . . ?
C17 C22 N4 C16 0.1(3) . . . . ?
C21 C22 N4 C15 3.6(5) . . . . ?
C17 C22 N4 C15 -175.8(2) . . . . ?
C14 C15 N4 C16 105.5(3) . . . . ?
C14 C15 N4 C22 -79.2(3) . . . . ?
O2 C16 N5 C17 -179.1(3) . . . . ?
N4 C16 N5 C17 -0.3(3) . . . . ?
C18 C17 N5 C16 -179.5(3) . . . . ?
C22 C17 N5 C16 0.3(3) . . . . ?
O4 C23 C24 C25 160.4(3) . . . . ?
O3 C23 C24 C25 -17.9(4) . . . . ?
O4 C23 C24 N6 -17.8(4) . . . . ?
O3 C23 C24 N6 163.9(2) . . . . ?
N6 C24 C25 C26 1.0(4) . . . . ?
C23 C24 C25 C26 -177.1(3) . . . . ?
C24 C25 C26 O5 -179.9(3) . . . . ?
C24 C25 C26 N7 -0.3(4) . . . . ?
C25 C24 N6 C27 0.0(4) . . . . ?
C23 C24 N6 C27 178.2(2) . . . . ?
O6 C27 N6 C24 179.2(3) . . . . ?
N7 C27 N6 C24 -1.7(4) . . . . ?
O6 C27 N7 C26 -178.3(3) . . . . ?
N6 C27 N7 C26 2.6(4) . . . . ?
O5 C26 N7 C27 178.0(3) . . . . ?
C25 C26 N7 C27 -1.6(4) . . . . ?
